data_7056847
loop_
_publ_author_name
'Kumar, A. Sudheer'
'Sasidharan, Nimesh'
'Ganguly, Rakesh'
'Leow, Dasheng'
'Hng, Huey Hoon'

_publ_section_title
;
 3-Amino-1,2,4(4H)-oxadiazol-5-one (AOD) and its nitrogen-rich salts: a
 class of insensitive energetic materials
;
_journal_issue 3
_journal_name_full 'New Journal of Chemistry'
_journal_page_first 1840
_journal_paper_doi 10.1039/C7NJ03950F
_journal_volume 42
_journal_year 2018
_chemical_formula_sum 'C2 H6 N4 O3'
_chemical_formula_weight 134.11
_chemical_name_common AOD-Hydroxylamine
_chemical_name_systematic AOD-HyAm
_chemical_properties_physical ', Heat-sensitive'
_space_group_crystal_system monoclinic
_space_group_IT_number 14
_space_group_name_Hall '-P 2ybc'
_space_group_name_H-M_alt 'P 1 21/c 1'
_symmetry_space_group_name_Hall '-P 2ybc'
_symmetry_space_group_name_H-M 'P 1 21/c 1'
_atom_sites_solution_hydrogens mixed
_audit_update_record
;
2017-07-06 deposited with the CCDC.
2017-12-27 downloaded from the CCDC.
;
_cell_angle_alpha 90
_cell_angle_beta 105.6560(12)
_cell_angle_gamma 90
_cell_formula_units_Z 4
_cell_length_a 7.0644(2)
_cell_length_b 6.1129(2)
_cell_length_c 12.3876(5)
_cell_measurement_reflns_used 61
_cell_measurement_temperature 100.(2)
_cell_measurement_theta_max 29.8671
_cell_measurement_theta_min 5.1125
_cell_volume 515.10(3)
_computing_cell_refinement 'APEX3 v2016.9-0 (Bruker AXS)'
_computing_data_collection 'APEX3 (Bruker AXS Inc., 2016)'
_computing_data_reduction 'SAINT V8.37A (Bruker AXS Inc., 2015)'
_computing_molecular_graphics 'XP (Bruker AXS Inc., 2016)'
_computing_publication_material 'APEX3 (Bruker AXS Inc., 2016)'
_computing_structure_refinement 'SHELXL-2014/7 (Sheldrick, 2014)'
_computing_structure_solution 'XS, VERSION 2013/1'
_diffrn_ambient_temperature 100.(2)
_diffrn_detector_area_resol_mean 7.4074
_diffrn_measured_fraction_theta_full 0.988
_diffrn_measured_fraction_theta_max 0.988
_diffrn_measurement_device_type 'Photon II CPADs detector'
_diffrn_measurement_method 'phi and omega scans'
_diffrn_radiation_monochromator 'Multilayer Mirror'
_diffrn_radiation_type MoK\a
_diffrn_radiation_wavelength 0.71073
_diffrn_reflns_av_R_equivalents 0.0460
_diffrn_reflns_av_unetI/netI 0.0260
_diffrn_reflns_limit_h_max 10
_diffrn_reflns_limit_h_min -9
_diffrn_reflns_limit_k_max 8
_diffrn_reflns_limit_k_min -8
_diffrn_reflns_limit_l_max 17
_diffrn_reflns_limit_l_min -17
_diffrn_reflns_number 14096
_diffrn_reflns_theta_full 31.03
_diffrn_reflns_theta_max 31.03
_diffrn_reflns_theta_min 3.75
_diffrn_source 'Incoatec microfocus source'
_diffrn_source_type 'Bruker D8 Quest'
_exptl_absorpt_coefficient_mu 0.157
_exptl_absorpt_correction_T_max 0.99
_exptl_absorpt_correction_T_min 0.94
_exptl_absorpt_correction_type 'Numerical Mu Calculated'
_exptl_absorpt_process_details
;
SADABS-2016/2 - Bruker AXS area detector scaling and absorption correction
;
_exptl_crystal_colour colourless
_exptl_crystal_density_diffrn 1.729
_exptl_crystal_density_method 'not measured'
_exptl_crystal_description block
_exptl_crystal_F_000 280
_exptl_crystal_recrystallization_method 'Re-crystallisation from solvent: Methanol'
_exptl_crystal_size_max 0.208
_exptl_crystal_size_mid 0.157
_exptl_crystal_size_min 0.068
_refine_diff_density_max 0.363
_refine_diff_density_min -0.261
_refine_ls_extinction_method none
_refine_ls_goodness_of_fit_ref 1.077
_refine_ls_hydrogen_treatment mixed
_refine_ls_matrix_type full
_refine_ls_number_parameters 90
_refine_ls_number_reflns 1625
_refine_ls_number_restraints 2
_refine_ls_restrained_S_all 1.076
_refine_ls_R_factor_all 0.0466
_refine_ls_R_factor_gt 0.0384
_refine_ls_shift/su_max 0.000
_refine_ls_shift/su_mean 0.000
_refine_ls_structure_factor_coef Fsqd
_refine_ls_weighting_details 'w=1/[\s^2^(Fo^2^)+(0.0370P)^2^+0.2769P] where P=(Fo^2^+2Fc^2^)/3'
_refine_ls_weighting_scheme calc
_refine_ls_wR_factor_gt 0.0872
_refine_ls_wR_factor_ref 0.0910
_reflns_number_gt 1406
_reflns_number_total 1625
_reflns_threshold_expression 'I > 2\s(I)'
_cod_data_source_file c7nj03950f2.cif
_cod_data_source_block hhh15m
_cod_depositor_comments 'Adding full bibliography for 7056845--7056848.cif.'
_cod_database_code 7056847

loop_
_space_group_symop_operation_xyz
'x, y, z'
'-x, y+1/2, -z+1/2'
'-x, -y, -z'
'x, -y-1/2, z-1/2'

loop_
_atom_site_type_symbol
_atom_site_label
_atom_site_fract_x
_atom_site_fract_y
_atom_site_fract_z
_atom_site_U_iso_or_equiv
_atom_site_adp_type
_atom_site_calc_flag
_atom_site_refinement_flags_adp
_atom_site_refinement_flags_posn
_atom_site_occupancy
C C1 0.67957(15) 0.23522(16) 0.55496(9) 0.0095(2) Uani d . . 1
C C2 0.41578(15) 0.28413(17) 0.60291(9) 0.0106(2) Uani d . . 1
N N1 0.35150(13) 0.26858(15) 0.49318(8) 0.01143(19) Uani d . . 1
N N2 0.61388(13) 0.26397(15) 0.64558(8) 0.01084(19) Uani d . . 1
N N3 0.29387(15) 0.30778(18) 0.67022(9) 0.0160(2) Uani d . D 1
H H1N 0.178(2) 0.357(3) 0.6391(14) 0.024 Uiso d U D 1
H H2N 0.352(2) 0.363(3) 0.7361(12) 0.024 Uiso d U D 1
N N4 0.90604(13) 0.35396(15) 0.83931(8) 0.01038(19) Uani d . . 1
H H4A 0.874 0.345 0.9056 0.016 Uiso calc U R 1
H H4B 0.7944 0.3522 0.7817 0.016 Uiso calc U R 1
H H4C 0.9727 0.4806 0.8372 0.016 Uiso calc U R 1
O O1 0.52772(11) 0.23311(13) 0.45906(6) 0.01102(17) Uani d . . 1
O O2 0.85080(11) 0.21185(13) 0.54821(7) 0.01210(18) Uani d . . 1
O O3 1.02612(11) 0.17328(14) 0.82915(7) 0.01426(18) Uani d . . 1
H H3 1.1313 0.1779 0.8808 0.021 Uiso calc U R 1

loop_
_atom_site_aniso_label
_atom_site_aniso_U_11
_atom_site_aniso_U_22
_atom_site_aniso_U_33
_atom_site_aniso_U_12
_atom_site_aniso_U_13
_atom_site_aniso_U_23
C1 0.0106(4) 0.0079(4) 0.0090(4) -0.0002(3) 0.0007(4) 0.0000(3)
C2 0.0090(4) 0.0097(5) 0.0127(5) -0.0003(3) 0.0023(4) 0.0004(4)
N1 0.0084(4) 0.0129(4) 0.0126(4) 0.0012(3) 0.0021(3) 0.0002(3)
N2 0.0083(4) 0.0141(4) 0.0098(4) 0.0005(3) 0.0017(3) -0.0004(3)
N3 0.0101(4) 0.0240(5) 0.0144(5) 0.0005(4) 0.0044(3) -0.0011(4)
N4 0.0098(4) 0.0117(4) 0.0097(4) 0.0007(3) 0.0028(3) -0.0003(3)
O1 0.0090(3) 0.0137(4) 0.0093(3) 0.0008(3) 0.0007(3) -0.0004(3)
O2 0.0099(3) 0.0151(4) 0.0115(4) 0.0009(3) 0.0032(3) -0.0006(3)
O3 0.0103(3) 0.0168(4) 0.0134(4) 0.0045(3) -0.0006(3) -0.0041(3)

loop_
_atom_type_symbol
_atom_type_description
_atom_type_scat_dispersion_real
_atom_type_scat_dispersion_imag
_atom_type_scat_source
C C 0.0033 0.0016 'International Tables Vol C Tables 4.2.6.8 and 6.1.1.4'
H H 0.0000 0.0000 'International Tables Vol C Tables 4.2.6.8 and 6.1.1.4'
N N 0.0061 0.0033 'International Tables Vol C Tables 4.2.6.8 and 6.1.1.4'
O O 0.0106 0.0060 'International Tables Vol C Tables 4.2.6.8 and 6.1.1.4'

loop_
_geom_angle_atom_site_label_1
_geom_angle_atom_site_label_2
_geom_angle_atom_site_label_3
_geom_angle
O2 C1 N2 129.50(10)
O2 C1 O1 119.31(9)
N2 C1 O1 111.19(9)
N1 C2 N3 122.87(10)
N1 C2 N2 115.26(10)
N3 C2 N2 121.79(10)
C2 N1 O1 103.32(8)
C1 N2 C2 103.84(9)
C1 O1 N1 106.37(8)

loop_
_geom_bond_atom_site_label_1
_geom_bond_atom_site_label_2
_geom_bond_distance
C1 O2 1.2430(13)
C1 N2 1.3371(14)
C1 O1 1.3691(13)
C2 N1 1.3152(14)
C2 N3 1.3584(14)
C2 N2 1.3616(13)
N1 O1 1.4350(12)
N4 O3 1.4188(12)
